data_4032655
loop_
_publ_author_name
'Yan, Qiao'
'Bolte, Benoit'
'Bai, Yuhua'
'Banwell, Martin G.'
'Willis, Anthony C.'
'Carr, Paul D.'

_publ_section_title
;
 Studies on the Photochemical Rearrangements of Enantiomerically Pure,
 Polysubstituted, and Variously Annulated Bicyclo[2.2.2]octenones.
;
_journal_issue 15
_journal_name_full 'The Journal of organic chemistry'
_journal_page_first 8008
_journal_page_last 8022
_journal_paper_doi 10.1021/acs.joc.7b01243
_journal_volume 82
_journal_year 2017
_chemical_absolute_configuration syn
_chemical_compound_source local
_chemical_formula_moiety 'C23 H26 O5'
_chemical_formula_sum 'C23 H26 O5'
_chemical_formula_weight 382.46
_space_group_IT_number 19
_symmetry_cell_setting orthorhombic
_symmetry_space_group_name_Hall 'P 2ac 2ab'
_symmetry_space_group_name_H-M 'P 21 21 21'
_atom_sites_solution_hydrogens difmap
_atom_sites_solution_primary direct
_audit_creation_date 16-03-04
_audit_creation_method CRYSTALS_ver_14.40
_audit_update_record
;
2016-03-04 - Report on C23 H26 O5 
             by Anthony C. Willis
             for   Benoit Bolte and Martin Banwell

2016-03-04 - details of refinement in _refine_special_details below

2016-03-04 - passes checkcif tests with minor warnings 
 
;
_cell_angle_alpha 90
_cell_angle_beta 90
_cell_angle_gamma 90
_cell_formula_units_Z 4
_cell_length_a 19.9195(6)
_cell_length_b 11.6626(3)
_cell_length_c 8.7386(2)
_cell_measurement_reflns_used 12517
_cell_measurement_temperature 150
_cell_measurement_theta_max 28
_cell_measurement_theta_min 3
_cell_volume 2030.09(9)
_computing_cell_refinement 'CrysAlisPro (Agilent Technologies, 2015)'
_computing_data_collection
;
CrysAlisPro, Agilent Technologies,
Version 1.171.37.35h (release 09-02-2015 CrysAlis171 .NET)
(compiled Feb 9 2015,16:26:32)
;
_computing_data_reduction 'CrysAlisPro (Agilent Technologies, 2015)'
_computing_molecular_graphics 'PLATON (Spek, 2008)'
_computing_publication_material 'CRYSTALS (Betteridge et al., 2003)'
_computing_structure_refinement 'CRYSTALS (Betteridge et al., 2003)'
_computing_structure_solution 'SIR92 (Altomare et al., 1994)'
_diffrn_ambient_temperature 150
_diffrn_measured_fraction_theta_full 0.997
_diffrn_measured_fraction_theta_max 0.950
_diffrn_measurement_device Area
_diffrn_measurement_device_type 'SuperNova, Dual, Cu at zero, EosS2'
_diffrn_measurement_method \w
_diffrn_radiation_monochromator mirror
_diffrn_radiation_source 'Supermova (Mo) X-ray Source'
_diffrn_radiation_type 'Mo K\a'
_diffrn_radiation_wavelength 0.71073
_diffrn_reflns_av_R_equivalents 0.037
_diffrn_reflns_limit_h_max 27
_diffrn_reflns_limit_h_min -25
_diffrn_reflns_limit_k_max 15
_diffrn_reflns_limit_k_min -15
_diffrn_reflns_limit_l_max 11
_diffrn_reflns_limit_l_min -10
_diffrn_reflns_number 35643
_diffrn_reflns_theta_full 27.535
_diffrn_reflns_theta_max 29.324
_diffrn_reflns_theta_min 2.023
_diffrn_standards_number 0
_exptl_absorpt_coefficient_mu 0.087
_exptl_absorpt_correction_T_max 1.00
_exptl_absorpt_correction_T_min 0.86
_exptl_absorpt_correction_type multi-scan
_exptl_absorpt_process_details
;
CrysAlisPro, Agilent Technologies,
Version 1.171.37.35h (release 09-02-2015 CrysAlis171 .NET)
(compiled Feb 9 2015,16:26:32)
Empirical absorption correction using spherical harmonics,
 implemented in SCALE3 ABSPACK scaling algorithm.
;
_exptl_crystal_colour colourless
_exptl_crystal_density_diffrn 1.251
_exptl_crystal_density_method 'not measured'
_exptl_crystal_description lath
_exptl_crystal_F_000 816
_exptl_crystal_size_max 0.423
_exptl_crystal_size_mid 0.157
_exptl_crystal_size_min 0.056
_refine_diff_density_max 0.23
_refine_diff_density_min -0.22
_refine_ls_abs_structure_details
;
The enantiomer has been assigned by reference to an unchanging chiral
centre in the synthetic procedure.
;
_refine_ls_extinction_method None
_refine_ls_goodness_of_fit_ref 1.0325
_refine_ls_hydrogen_treatment constr
_refine_ls_matrix_type full
_refine_ls_number_parameters 253
_refine_ls_number_reflns 2980
_refine_ls_number_restraints 0
_refine_ls_R_factor_all 0.0451
_refine_ls_R_factor_gt 0.0407
_refine_ls_shift/su_max 0.0057786
_refine_ls_shift/su_mean 0.0007129
_refine_ls_structure_factor_coef Fsqd
_refine_ls_weighting_details
;
 Method= Modified Sheldrick 
 w=1/[\s^2^(F^2^) + ( 0.04P)^2^ + 0.93P] 
 ,where P=(max(Fo^2^,0) + 2Fc^2^)/3 
;
_refine_ls_weighting_scheme calc
_refine_ls_wR_factor_all 0.1007
_refine_ls_wR_factor_gt 0.0984
_refine_ls_wR_factor_ref 0.1007
_reflns_limit_h_max 27
_reflns_limit_h_min 0
_reflns_limit_k_max 15
_reflns_limit_k_min 0
_reflns_limit_l_max 11
_reflns_limit_l_min 0
_reflns_number_gt 2759
_reflns_number_total 2980
_reflns_threshold_expression I>2.0\s(I)
_oxford_diffrn_Wilson_B_factor 2.05
_oxford_diffrn_Wilson_scale 0.02
_oxford_refine_ls_r_factor_ref 0.0451
_oxford_refine_ls_scale 7.35(19)
_oxford_reflns_number_all 2980
_oxford_reflns_threshold_expression_ref I>-10.0\s(I)
_oxford_structure_analysis_title 'Z:\ban1611SNM\Tony_ban1611SNM_da At 9: 2 on '
_cod_data_source_file jo7b01243_si_003.cif
_cod_data_source_block ban1611SNM_commpound_48
_cod_depositor_comments 'Adding full bibliography for 4032648--4032665.cif.'
_cod_original_sg_symbol_Hall 'P 2ac 2ab '
_cod_original_sg_symbol_H-M 'P 21 21 21 '
_cod_database_code 4032655

loop_
_symmetry_equiv_pos_as_xyz
x,y,z
x+1/2,-y+1/2,-z
-x,y+1/2,-z+1/2
-x+1/2,-y,z+1/2

loop_
_atom_site_label
_atom_site_type_symbol
_atom_site_fract_x
_atom_site_fract_y
_atom_site_fract_z
_atom_site_U_iso_or_equiv
_atom_site_occupancy
_atom_site_adp_type
_atom_site_refinement_flags_posn
O1 O 0.61903(7) 0.39096(12) 0.39884(17) 0.0248 1.0000 Uani .
O2 O 0.40471(7) 0.51745(13) 0.70308(18) 0.0270 1.0000 Uani .
O3 O 0.42355(8) 0.74576(14) 0.6181(2) 0.0359 1.0000 Uani .
O4 O 0.61797(9) 0.21271(14) 0.2988(2) 0.0377 1.0000 Uani .
O5 O 0.32634(8) 0.40788(16) 0.5855(2) 0.0372 1.0000 Uani .
C1 C 0.61093(13) 0.52195(19) 0.1830(3) 0.0302 1.0000 Uani .
C2 C 0.57337(11) 0.43326(17) 0.2824(2) 0.0230 1.0000 Uani .
C3 C 0.51577(10) 0.50040(16) 0.3569(2) 0.0212 1.0000 Uani .
C4 C 0.53637(11) 0.62976(17) 0.3506(2) 0.0225 1.0000 Uani .
C5 C 0.60796(12) 0.62939(18) 0.2848(3) 0.0286 1.0000 Uani .
C6 C 0.56884(11) 0.6122(2) 0.6263(2) 0.0263 1.0000 Uani .
C7 C 0.55130(11) 0.50204(19) 0.6314(2) 0.0244 1.0000 Uani .
C8 C 0.49569(10) 0.46626(17) 0.5227(2) 0.0219 1.0000 Uani .
C9 C 0.43471(11) 0.54438(18) 0.5578(2) 0.0245 1.0000 Uani .
C10 C 0.45801(11) 0.67002(18) 0.5667(3) 0.0261 1.0000 Uani .
C11 C 0.53020(11) 0.68372(17) 0.5129(3) 0.0249 1.0000 Uani .
C12 C 0.47702(12) 0.33940(18) 0.5358(3) 0.0286 1.0000 Uani .
C13 C 0.57011(17) 0.5397(2) 0.0354(3) 0.0445 1.0000 Uani .
C14 C 0.68234(14) 0.4859(2) 0.1426(4) 0.0480 1.0000 Uani .
C15 C 0.63713(11) 0.27977(19) 0.3944(3) 0.0276 1.0000 Uani .
C16 C 0.68207(13) 0.2518(2) 0.5268(3) 0.0385 1.0000 Uani .
C17 C 0.35081(11) 0.44544(19) 0.7012(3) 0.0285 1.0000 Uani .
C18 C 0.32739(11) 0.41990(18) 0.8588(3) 0.0264 1.0000 Uani .
C19 C 0.26987(12) 0.3526(2) 0.8762(3) 0.0378 1.0000 Uani .
C20 C 0.24581(13) 0.3278(2) 1.0214(4) 0.0414 1.0000 Uani .
C21 C 0.27826(13) 0.3699(2) 1.1485(3) 0.0394 1.0000 Uani .
C22 C 0.33501(13) 0.4368(2) 1.1325(3) 0.0367 1.0000 Uani .
C23 C 0.35995(11) 0.4620(2) 0.9884(3) 0.0303 1.0000 Uani .
H21 H 0.5586 0.3675 0.2219 0.0270 1.0000 Uiso R
H31 H 0.4757 0.4896 0.2923 0.0237 1.0000 Uiso R
H41 H 0.5070 0.6701 0.2809 0.0270 1.0000 Uiso R
H51 H 0.6407 0.6251 0.3682 0.0332 1.0000 Uiso R
H52 H 0.6152 0.6999 0.2246 0.0340 1.0000 Uiso R
H61 H 0.6018 0.6439 0.6876 0.0327 1.0000 Uiso R
H71 H 0.5717 0.4491 0.6983 0.0285 1.0000 Uiso R
H91 H 0.4019 0.5369 0.4759 0.0277 1.0000 Uiso R
H111 H 0.5436 0.7647 0.5125 0.0297 1.0000 Uiso R
H121 H 0.4620 0.3220 0.6385 0.0425 1.0000 Uiso R
H122 H 0.5148 0.2920 0.5094 0.0429 1.0000 Uiso R
H123 H 0.4408 0.3214 0.4696 0.0423 1.0000 Uiso R
H131 H 0.5894 0.6007 -0.0243 0.0660 1.0000 Uiso R
H132 H 0.5706 0.4699 -0.0225 0.0664 1.0000 Uiso R
H133 H 0.5246 0.5607 0.0576 0.0668 1.0000 Uiso R
H141 H 0.7029 0.5428 0.0763 0.0716 1.0000 Uiso R
H142 H 0.7104 0.4781 0.2320 0.0723 1.0000 Uiso R
H143 H 0.6823 0.4141 0.0890 0.0716 1.0000 Uiso R
H161 H 0.7139 0.1931 0.4935 0.0589 1.0000 Uiso R
H162 H 0.7055 0.3190 0.5598 0.0578 1.0000 Uiso R
H163 H 0.6564 0.2227 0.6103 0.0589 1.0000 Uiso R
H191 H 0.2489 0.3253 0.7891 0.0442 1.0000 Uiso R
H201 H 0.2071 0.2833 1.0323 0.0500 1.0000 Uiso R
H211 H 0.2620 0.3530 1.2473 0.0469 1.0000 Uiso R
H221 H 0.3558 0.4646 1.2205 0.0441 1.0000 Uiso R
H231 H 0.4004 0.5067 0.9784 0.0355 1.0000 Uiso R

loop_
_atom_site_aniso_label
_atom_site_aniso_U_11
_atom_site_aniso_U_22
_atom_site_aniso_U_33
_atom_site_aniso_U_23
_atom_site_aniso_U_13
_atom_site_aniso_U_12
O1 0.0278(7) 0.0215(7) 0.0250(7) 0.0014(6) -0.0043(6) 0.0005(6)
O2 0.0274(7) 0.0269(7) 0.0267(7) -0.0041(6) 0.0039(6) -0.0074(6)
O3 0.0396(9) 0.0254(8) 0.0425(10) -0.0074(7) 0.0054(8) 0.0035(7)
O4 0.0425(9) 0.0248(8) 0.0457(10) -0.0051(8) -0.0085(9) 0.0089(7)
O5 0.0325(9) 0.0406(10) 0.0385(9) -0.0096(8) -0.0011(7) -0.0107(8)
C1 0.0436(12) 0.0216(10) 0.0254(10) 0.0020(8) 0.0089(10) -0.0016(9)
C2 0.0311(10) 0.0186(9) 0.0191(9) 0.0009(8) -0.0022(8) 0.0003(8)
C3 0.0267(9) 0.0163(9) 0.0205(9) 0.0010(8) -0.0054(8) -0.0024(7)
C4 0.0322(10) 0.0160(9) 0.0193(9) 0.0009(7) -0.0032(8) -0.0010(8)
C5 0.0383(12) 0.0201(10) 0.0273(11) 0.0010(8) 0.0050(10) -0.0048(9)
C6 0.0281(10) 0.0323(11) 0.0186(9) -0.0043(9) -0.0029(8) -0.0066(9)
C7 0.0295(10) 0.0281(10) 0.0158(9) 0.0013(8) -0.0024(8) -0.0006(8)
C8 0.0268(10) 0.0180(9) 0.0208(10) -0.0001(8) -0.0003(8) -0.0028(8)
C9 0.0260(10) 0.0235(10) 0.0238(10) -0.0031(8) 0.0001(8) -0.0030(8)
C10 0.0318(11) 0.0225(10) 0.0241(10) -0.0018(8) -0.0017(9) -0.0016(9)
C11 0.0336(11) 0.0154(9) 0.0257(10) -0.0031(8) 0.0022(9) -0.0059(8)
C12 0.0340(11) 0.0197(10) 0.0320(12) 0.0007(9) 0.0040(10) -0.0044(8)
C13 0.086(2) 0.0273(12) 0.0199(11) 0.0015(9) 0.0015(12) 0.0004(13)
C14 0.0526(16) 0.0346(13) 0.0567(17) 0.0011(13) 0.0294(14) -0.0001(12)
C15 0.0235(10) 0.0243(10) 0.0348(12) 0.0056(9) 0.0024(9) 0.0022(8)
C16 0.0332(12) 0.0343(12) 0.0481(15) 0.0067(12) -0.0086(11) 0.0049(10)
C17 0.0232(10) 0.0244(10) 0.0378(12) -0.0044(10) 0.0006(9) -0.0016(8)
C18 0.0218(9) 0.0213(10) 0.0361(12) -0.0019(9) 0.0040(9) 0.0008(8)
C19 0.0315(12) 0.0335(12) 0.0484(15) -0.0068(12) 0.0035(11) -0.0082(10)
C20 0.0322(12) 0.0332(13) 0.0587(17) 0.0009(13) 0.0128(12) -0.0082(10)
C21 0.0395(13) 0.0329(12) 0.0460(15) 0.0074(11) 0.0154(12) 0.0041(10)
C22 0.0371(12) 0.0391(13) 0.0341(13) 0.0045(11) 0.0018(10) -0.0006(11)
C23 0.0264(10) 0.0278(11) 0.0368(12) 0.0026(10) 0.0006(10) -0.0010(9)

loop_
_atom_type_symbol
_atom_type_scat_dispersion_real
_atom_type_scat_dispersion_imag
_atom_type_scat_Cromer_Mann_a1
_atom_type_scat_Cromer_Mann_b1
_atom_type_scat_Cromer_Mann_a2
_atom_type_scat_Cromer_Mann_b2
_atom_type_scat_Cromer_Mann_a3
_atom_type_scat_Cromer_Mann_b3
_atom_type_scat_Cromer_Mann_a4
_atom_type_scat_Cromer_Mann_b4
_atom_type_scat_Cromer_Mann_c
_atom_type_scat_source
C 0.0033 0.0016 2.3100 20.8439 1.0200 10.2075 1.5886 0.5687 0.8650 51.6512 0.2156 'International Tables Vol C 4.2.6.8 and 6.1.1.4'
H 0.0000 0.0000 0.4930 10.5109 0.3229 26.1257 0.1402 3.1424 0.0408 57.7998 0.0030 'International Tables Vol C 4.2.6.8 and 6.1.1.4'
O 0.0106 0.0060 3.0485 13.2771 2.2868 5.7011 1.5463 0.3239 0.8670 32.9089 0.2508 'International Tables Vol C 4.2.6.8 and 6.1.1.4'

loop_
_geom_angle_atom_site_label_1
_geom_angle_atom_site_label_2
_geom_angle_atom_site_label_3
_geom_angle
_geom_angle_publ_flag
C2 O1 C15 118.37(17) yes
C9 O2 C17 116.81(17) yes
C2 C1 C5 101.63(17) yes
C2 C1 C13 107.8(2) yes
C5 C1 C13 110.80(19) yes
C2 C1 C14 113.42(19) yes
C5 C1 C14 113.2(2) yes
C13 C1 C14 109.6(2) yes
C1 C2 O1 108.57(17) yes
C1 C2 C3 105.02(16) yes
O1 C2 C3 110.19(16) yes
C1 C2 H21 111.5 no
O1 C2 H21 107.5 no
C3 C2 H21 113.9 no
C2 C3 C4 106.32(16) yes
C2 C3 C8 117.19(17) yes
C4 C3 C8 110.31(16) yes
C2 C3 H31 107.3 no
C4 C3 H31 108.4 no
C8 C3 H31 107.0 no
C3 C4 C5 104.71(16) yes
C3 C4 C11 109.70(16) yes
C5 C4 C11 114.53(17) yes
C3 C4 H41 109.4 no
C5 C4 H41 109.1 no
C11 C4 H41 109.2 no
C1 C5 C4 104.73(17) yes
C1 C5 H51 111.3 no
C4 C5 H51 109.9 no
C1 C5 H52 111.4 no
C4 C5 H52 109.5 no
H51 C5 H52 110.0 no
C7 C6 C11 114.96(18) yes
C7 C6 H61 123.5 no
C11 C6 H61 121.5 no
C6 C7 C8 115.83(19) yes
C6 C7 H71 122.7 no
C8 C7 H71 121.5 no
C3 C8 C7 108.96(16) yes
C3 C8 C9 103.60(16) yes
C7 C8 C9 106.68(17) yes
C3 C8 C12 112.29(17) yes
C7 C8 C12 113.38(18) yes
C9 C8 C12 111.33(17) yes
C8 C9 O2 111.83(17) yes
C8 C9 C10 109.48(17) yes
O2 C9 C10 106.76(17) yes
C8 C9 H91 109.2 no
O2 C9 H91 110.5 no
C10 C9 H91 109.0 no
C9 C10 O3 123.0(2) yes
C9 C10 C11 111.67(18) yes
O3 C10 C11 125.2(2) yes
C4 C11 C10 108.30(17) yes
C4 C11 C6 109.58(17) yes
C10 C11 C6 102.77(17) yes
C4 C11 H111 111.4 no
C10 C11 H111 111.0 no
C6 C11 H111 113.4 no
C8 C12 H121 110.3 no
C8 C12 H122 110.3 no
H121 C12 H122 110.1 no
C8 C12 H123 110.7 no
H121 C12 H123 106.5 no
H122 C12 H123 108.8 no
C1 C13 H131 110.1 no
C1 C13 H132 108.9 no
H131 C13 H132 109.7 no
C1 C13 H133 111.4 no
H131 C13 H133 107.3 no
H132 C13 H133 109.5 no
C1 C14 H141 110.0 no
C1 C14 H142 112.3 no
H141 C14 H142 107.6 no
C1 C14 H143 110.7 no
H141 C14 H143 107.8 no
H142 C14 H143 108.3 no
O1 C15 O4 124.0(2) yes
O1 C15 C16 110.3(2) yes
O4 C15 C16 125.6(2) yes
C15 C16 H161 108.1 no
C15 C16 H162 110.2 no
H161 C16 H162 110.2 no
C15 C16 H163 110.4 no
H161 C16 H163 109.0 no
H162 C16 H163 108.8 no
O2 C17 O5 123.6(2) yes
O2 C17 C18 111.09(19) yes
O5 C17 C18 125.3(2) yes
C17 C18 C19 118.1(2) yes
C17 C18 C23 122.46(19) yes
C19 C18 C23 119.4(2) yes
C18 C19 C20 120.0(2) yes
C18 C19 H191 118.3 no
C20 C19 H191 121.7 no
C19 C20 C21 120.1(2) yes
C19 C20 H201 119.6 no
C21 C20 H201 120.3 no
C20 C21 C22 120.3(3) yes
C20 C21 H211 120.2 no
C22 C21 H211 119.5 no
C21 C22 C23 120.4(3) yes
C21 C22 H221 118.5 no
C23 C22 H221 121.1 no
C18 C23 C22 119.8(2) yes
C18 C23 H231 120.4 no
C22 C23 H231 119.8 no

loop_
_geom_bond_atom_site_label_1
_geom_bond_atom_site_label_2
_geom_bond_distance
_geom_bond_publ_flag
O1 C2 1.451(2) yes
O1 C15 1.346(3) yes
O2 C9 1.438(3) yes
O2 C17 1.363(3) yes
O3 C10 1.205(3) yes
O4 C15 1.206(3) yes
O5 C17 1.205(3) yes
C1 C2 1.544(3) yes
C1 C5 1.538(3) yes
C1 C13 1.538(3) yes
C1 C14 1.525(3) yes
C2 C3 1.534(3) yes
C2 H21 0.977 no
C3 C4 1.564(3) yes
C3 C8 1.555(3) yes
C3 H31 0.985 no
C4 C5 1.537(3) yes
C4 C11 1.556(3) yes
C4 H41 0.967 no
C5 H51 0.979 no
C5 H52 0.987 no
C6 C7 1.332(3) yes
C6 C11 1.507(3) yes
C6 H61 0.925 no
C7 C8 1.518(3) yes
C7 H71 0.942 no
C8 C9 1.549(3) yes
C8 C12 1.530(3) yes
C9 C10 1.539(3) yes
C9 H91 0.973 no
C10 C11 1.521(3) yes
C11 H111 0.981 no
C12 H121 0.968 no
C12 H122 0.963 no
C12 H123 0.948 no
C13 H131 0.962 no
C13 H132 0.958 no
C13 H133 0.959 no
C14 H141 0.971 no
C14 H142 0.965 no
C14 H143 0.959 no
C15 C16 1.498(3) yes
C16 H161 0.977 no
C16 H162 0.958 no
C16 H163 0.953 no
C17 C18 1.485(3) yes
C18 C19 1.397(3) yes
C18 C23 1.394(3) yes
C19 C20 1.387(4) yes
C19 H191 0.924 no
C20 C21 1.376(4) yes
C20 H201 0.934 no
C21 C22 1.381(4) yes
C21 H211 0.944 no
C22 C23 1.385(4) yes
C22 H221 0.932 no
C23 H231 0.963 no

loop_
_geom_contact_atom_site_label_1
_geom_contact_atom_site_label_2
_geom_contact_distance
_geom_contact_site_symmetry_2
_geom_contact_publ_flag
O1 C6 3.407(3) . no
O1 C7 2.762(2) . no
O1 C12 3.130(3) . no
O2 O3 2.790(2) . no
O4 C22 3.405(3) 3_646 no
O5 C12 3.136(3) . no
O5 C21 3.371(3) 4_564 no
C5 C7 3.557(3) . no
C7 C13 3.577(3) 1_556 no
C12 C17 3.153(3) . no
C12 C15 3.490(3) . no
C14 C15 3.381(4) . no
C16 C23 3.485(3) 3_646 no
C17 C21 3.385(3) 4_564 no

loop_
_geom_torsion_atom_site_label_1
_geom_torsion_atom_site_label_2
_geom_torsion_atom_site_label_3
_geom_torsion_atom_site_label_4
_geom_torsion
_geom_torsion_publ_flag
C15 O1 C2 C1 -114.7(2) no
C15 O1 C2 C3 130.85(18) no
C2 O1 C15 O4 0.4(3) no
C2 O1 C15 C16 -177.83(18) no
C17 O2 C9 C8 -95.9(2) no
C17 O2 C9 C10 144.37(18) no
C9 O2 C17 O5 -2.9(3) no
C9 O2 C17 C18 176.78(17) no
C5 C1 C2 O1 -79.5(2) no
C5 C1 C2 C3 38.3(2) no
C13 C1 C2 O1 163.94(17) no
C13 C1 C2 C3 -78.2(2) no
C14 C1 C2 O1 42.4(3) no
C14 C1 C2 C3 160.2(2) no
C2 C1 C5 C4 -41.5(2) no
C13 C1 C5 C4 72.8(2) no
C14 C1 C5 C4 -163.5(2) no
O1 C2 C3 C4 95.81(17) no
O1 C2 C3 C8 -28.1(2) no
C1 C2 C3 C4 -20.9(2) no
C1 C2 C3 C8 -144.79(18) no
C2 C3 C4 C5 -4.74(19) no
C2 C3 C4 C11 -128.09(17) no
C8 C3 C4 C5 123.32(18) no
C8 C3 C4 C11 0.0(2) no
C2 C3 C8 C7 69.9(2) no
C2 C3 C8 C9 -176.78(16) no
C2 C3 C8 C12 -56.5(2) no
C4 C3 C8 C7 -51.9(2) no
C4 C3 C8 C9 61.40(19) no
C4 C3 C8 C12 -178.36(17) no
C3 C4 C5 C1 28.8(2) no
C11 C4 C5 C1 148.98(18) no
C3 C4 C11 C6 52.8(2) no
C3 C4 C11 C10 -58.6(2) no
C5 C4 C11 C6 -64.5(2) no
C5 C4 C11 C10 -175.95(17) no
C11 C6 C7 C8 0.1(3) no
C7 C6 C11 C4 -55.8(2) no
C7 C6 C11 C10 59.2(2) no
C6 C7 C8 C3 55.1(2) no
C6 C7 C8 C9 -56.2(2) no
C6 C7 C8 C12 -179.04(19) no
C3 C8 C9 O2 174.50(15) no
C3 C8 C9 C10 -67.35(19) no
C7 C8 C9 O2 -70.6(2) no
C7 C8 C9 C10 47.6(2) no
C12 C8 C9 O2 53.6(2) no
C12 C8 C9 C10 171.71(18) no
O2 C9 C10 O3 -45.5(3) no
O2 C9 C10 C11 130.9(2) no
C8 C9 C10 O3 -166.8(2) no
C8 C9 C10 C11 9.6(2) no
O3 C10 C11 C4 -130.1(2) no
O3 C10 C11 C6 114.0(3) no
C9 C10 C11 C4 53.6(2) no
C9 C10 C11 C6 -62.3(2) no
O2 C17 C18 C19 176.22(19) no
O2 C17 C18 C23 -2.7(3) no
O5 C17 C18 C19 -4.2(3) no
O5 C17 C18 C23 176.9(2) no
C17 C18 C19 C20 -179.3(2) no
C23 C18 C19 C20 -0.3(3) no
C17 C18 C23 C22 178.9(2) no
C19 C18 C23 C22 0.0(3) no
C18 C19 C20 C21 0.4(4) no
C19 C20 C21 C22 -0.2(4) no
C20 C21 C22 C23 -0.2(4) no
C21 C22 C23 C18 0.2(4) no
